data_2200680
loop_
_publ_author_name
'Jean-Claude, Wallet'
'Elies, Molins'
'Carlos, Miravitlles'

_publ_section_title
;
 2,4,6-Trimethoxybenzoic acid
;
_journal_issue 11
_journal_name_full 'Acta Crystallographica Section E'
_journal_page_first o1073
_journal_page_last o1074
_journal_paper_doi 10.1107/S1600536801016610
_journal_volume 57
_journal_year 2001
_chemical_formula_iupac 'C10 H12 O5'
_chemical_formula_moiety 'C10 H12 O5'
_chemical_formula_sum 'C10 H12 O5'
_chemical_formula_weight 212.20
_chemical_name_systematic
;
2,4,6-trimethoxybenzoic acid
;
_space_group_IT_number 14
_symmetry_cell_setting monoclinic
_symmetry_space_group_name_Hall '-P 2yn'
_symmetry_space_group_name_H-M 'P 1 21/n 1'
_cell_angle_alpha 90.00
_cell_angle_beta 93.80(2)
_cell_angle_gamma 90.00
_cell_formula_units_Z 4
_cell_length_a 10.602(3)
_cell_length_b 7.2880(10)
_cell_length_c 13.224(8)
_cell_measurement_reflns_used 25
_cell_measurement_temperature 293(2)
_cell_measurement_theta_max 30.41
_cell_measurement_theta_min 2.39
_cell_volume 1019.5(7)
_computing_cell_refinement 'CAD-4 EXPRESS'
_computing_data_collection 'CAD-4 EXPRESS (Enraf-Nonius, 1994)'
_computing_data_reduction 'XCAD4 (Harms & Wocadlo, 1995)'
_computing_molecular_graphics 'PLUTON93 (Spek, 1993)'
_computing_publication_material SHELXL97
_computing_structure_refinement 'SHELXL97 (Sheldrick, 1997)'
_computing_structure_solution 'SHELXS97 (Sheldrick, 1997)'
_diffrn_ambient_temperature 293(2)
_diffrn_measured_fraction_theta_full 1.000
_diffrn_measured_fraction_theta_max 1.000
_diffrn_measurement_device_type 'Enraf-Nonius CAD-4'
_diffrn_measurement_method \w/2\q
_diffrn_radiation_monochromator graphite
_diffrn_radiation_source 'fine-focus sealed tube'
_diffrn_radiation_type MoK\a
_diffrn_radiation_wavelength .71073
_diffrn_reflns_av_R_equivalents .0465
_diffrn_reflns_av_sigmaI/netI .0256
_diffrn_reflns_limit_h_max 15
_diffrn_reflns_limit_h_min 0
_diffrn_reflns_limit_k_max 10
_diffrn_reflns_limit_k_min 0
_diffrn_reflns_limit_l_max 18
_diffrn_reflns_limit_l_min -18
_diffrn_reflns_number 3231
_diffrn_reflns_theta_full 30.41
_diffrn_reflns_theta_max 30.41
_diffrn_reflns_theta_min 2.39
_diffrn_standards_decay_% 0
_diffrn_standards_interval_count 0
_diffrn_standards_interval_time 60
_diffrn_standards_number 3
_exptl_absorpt_coefficient_mu .112
_exptl_absorpt_correction_T_max .976
_exptl_absorpt_correction_T_min .907
_exptl_absorpt_correction_type '\y scan'
_exptl_absorpt_process_details '(North et al., 1968)'
_exptl_crystal_colour white
_exptl_crystal_density_diffrn 1.382
_exptl_crystal_density_method 'not measured'
_exptl_crystal_description prismatic
_exptl_crystal_F_000 448
_exptl_crystal_size_max .67
_exptl_crystal_size_mid .35
_exptl_crystal_size_min .22
_refine_diff_density_max .452
_refine_diff_density_min -.232
_refine_ls_extinction_method none
_refine_ls_goodness_of_fit_ref 1.079
_refine_ls_hydrogen_treatment mixed
_refine_ls_matrix_type full
_refine_ls_number_parameters 140
_refine_ls_number_reflns 3083
_refine_ls_number_restraints 0
_refine_ls_restrained_S_all 1.079
_refine_ls_R_factor_all .0647
_refine_ls_R_factor_gt .0458
_refine_ls_shift/su_max .025
_refine_ls_shift/su_mean .008
_refine_ls_structure_factor_coef Fsqd
_refine_ls_weighting_details 'calc w = 1/[\s^2^(Fo^2^)+(0.1033P)^2^] where P = (Fo^2^+2Fc^2^)/3'
_refine_ls_weighting_scheme calc
_refine_ls_wR_factor_ref .1501
_reflns_number_gt 2256
_reflns_number_total 3083
_reflns_threshold_expression I>2\s(I)
_cod_data_source_file dn6005.cif
_cod_data_source_block I
_cod_depositor_comments
;
The following automatic conversions were performed:
'_geom_bond_publ_flag' value 'YES' changed to 'yes' according to
'/home/saulius/struct/CIF-dictionaries/cif_core.dic' dictionary named
'cif_core.dic' version 2.4.1 from 2010-06-29 (15 times).

Automatic conversion script
Id: cif_fix_enum 1527 2010-12-29 10:47:43Z saulius 

The following automatic conversions were performed:

'_geom_bond_publ_flag' value 'YES' changed to 'yes' according to
/home/saulius/struct/CIF-dictionaries/cif_core.dic dictionary named
'cif_core.dic' version 2.4.1 from 2010-06-29 (15
times).

'_geom_angle_publ_flag' value 'YES' changed to 'yes'
according to /home/saulius/struct/CIF-dictionaries/cif_core.dic
dictionary named 'cif_core.dic' version 2.4.1 from 2010-06-29 (20
times).

Automatic conversion script
Id: cif_fix_values 1715 2011-07-08 13:25:40Z adriana 
;
_cod_original_cell_volume 1019.6
_cod_original_sg_symbol_H-M 'P 21/n'
_cod_database_code 2200680

loop_
_symmetry_equiv_pos_as_xyz
'x, y, z'
'-x+1/2, y+1/2, -z+1/2'
'-x, -y, -z'
'x-1/2, -y-1/2, z-1/2'

loop_
_atom_site_label
_atom_site_fract_x
_atom_site_fract_y
_atom_site_fract_z
_atom_site_U_iso_or_equiv
_atom_site_adp_type
_atom_site_calc_flag
_atom_site_refinement_flags
_atom_site_occupancy
_atom_site_disorder_assembly
_atom_site_disorder_group
_atom_site_type_symbol
C1 .73315(9) .36377(13) -.07968(7) .0266(2) Uani d . 1 . . C
C2 .82274(10) .36144(14) .00349(8) .0303(2) Uani d . 1 . . C
C3 .82491(11) .49953(16) .07552(9) .0354(3) Uani d . 1 . . C
H3 .8848 .4983 .1302 .042 Uiso calc R 1 . . H
C4 .73623(11) .64025(15) .06498(9) .0341(2) Uani d . 1 . . C
C5 .64563(10) .64555(14) -.01513(8) .0316(2) Uani d . 1 . . C
H5 .5862 .7395 -.0204 .038 Uiso calc R 1 . . H
C6 .64542(10) .50757(14) -.08744(8) .0271(2) Uani d . 1 . . C
C11 .73508(10) .22603(13) -.16205(8) .0276(2) Uani d . 1 . . C
C21 .99718(14) .2084(2) .08982(12) .0533(4) Uani d . 1 . . C
H21A 1.0487 .3169 .0931 .080 Uiso calc R 1 . . H
H21B 1.0497 .1027 .0821 .080 Uiso calc R 1 . . H
H21C .9541 .1971 .1511 .080 Uiso calc R 1 . . H
C41 .66646(18) .9259(2) .13002(12) .0566(4) Uani d . 1 . . C
H41A .6771 .9832 .0658 .085 Uiso calc R 1 . . H
H41B .6892 1.0110 .1836 .085 Uiso calc R 1 . . H
H41C .5798 .8898 .1338 .085 Uiso calc R 1 . . H
C61 .47554(12) .64856(19) -.18568(11) .0441(3) Uani d . 1 . . C
H61A .4195 .6560 -.1317 .066 Uiso calc R 1 . . H
H61B .4271 .6309 -.2489 .066 Uiso calc R 1 . . H
H61C .5232 .7602 -.1884 .066 Uiso calc R 1 . . H
O11 .72402(11) .05480(11) -.13116(6) .0433(2) Uani d . 1 . . O
H11 .7368 -.0153 -.1779 .065 Uiso calc R 1 . . H
O12 .74446(9) .26453(11) -.25016(6) .0407(2) Uani d . 1 . . O
O21 .90670(9) .22110(13) .00537(7) .0452(3) Uani d . 1 . . O
O41 .74551(10) .76822(13) .14033(7) .0506(3) Uani d . 1 . . O
O61 .55990(8) .49783(12) -.16796(6) .0368(2) Uani d . 1 . . O

loop_
_atom_site_aniso_label
_atom_site_aniso_U_11
_atom_site_aniso_U_22
_atom_site_aniso_U_33
_atom_site_aniso_U_12
_atom_site_aniso_U_13
_atom_site_aniso_U_23
C1 .0304(5) .0209(4) .0279(4) .0036(3) -.0018(4) -.0007(3)
C2 .0318(5) .0262(5) .0322(5) .0069(4) -.0034(4) -.0003(4)
C3 .0369(6) .0345(5) .0333(5) .0053(4) -.0085(4) -.0054(4)
C4 .0391(6) .0295(5) .0331(5) .0021(4) -.0012(4) -.0076(4)
C5 .0330(5) .0254(5) .0358(5) .0079(4) -.0010(4) -.0039(4)
C6 .0270(4) .0244(4) .0294(4) .0026(4) -.0023(3) -.0001(4)
C11 .0311(5) .0203(4) .0311(5) .0035(3) -.0010(4) -.0003(3)
C21 .0524(8) .0506(8) .0540(8) .0206(7) -.0194(6) .0012(6)
C41 .0777(10) .0409(7) .0503(8) .0190(7) -.0020(7) -.0183(6)
C61 .0372(6) .0395(6) .0538(7) .0137(5) -.0109(5) .0025(5)
O11 .0761(6) .0195(4) .0344(4) -.0005(4) .0053(4) -.0002(3)
O12 .0667(6) .0261(4) .0298(4) .0062(4) .0063(4) .0009(3)
O21 .0450(5) .0399(5) .0482(5) .0212(4) -.0162(4) -.0086(4)
O41 .0632(6) .0424(5) .0440(5) .0143(5) -.0134(4) -.0212(4)
O61 .0360(4) .0328(4) .0396(4) .0101(3) -.0131(3) -.0057(3)

loop_
_atom_type_symbol
_atom_type_description
_atom_type_scat_dispersion_real
_atom_type_scat_dispersion_imag
_atom_type_scat_source
C C .0033 .0016 'International Tables Vol C Tables 4.2.6.8 and 6.1.1.4'
H H .0000 .0000 'International Tables Vol C Tables 4.2.6.8 and 6.1.1.4'
O O .0106 .0060 'International Tables Vol C Tables 4.2.6.8 and 6.1.1.4'

loop_
_geom_angle_atom_site_label_1
_geom_angle_atom_site_label_2
_geom_angle_atom_site_label_3
_geom_angle
_geom_angle_publ_flag
C6 C1 C2 118.54(9) yes
C6 C1 C11 119.63(8) yes
C2 C1 C11 121.70(9) yes
O21 C2 C3 123.71(9) yes
O21 C2 C1 115.64(9) yes
C3 C2 C1 120.61(9) yes
C2 C3 C4 119.09(10) yes
O41 C4 C5 123.62(10) yes
O41 C4 C3 114.52(10) yes
C5 C4 C3 121.85(10) yes
C4 C5 C6 118.50(9) yes
O61 C6 C5 123.39(9) yes
O61 C6 C1 115.17(9) yes
C5 C6 C1 121.41(9) yes
O12 C11 O11 122.14(9) yes
O12 C11 C1 123.85(9) yes
O11 C11 C1 114.01(9) yes
C2 O21 C21 118.05(10) yes
C4 O41 C41 117.94(10) yes
C6 O61 C61 117.96(9) yes

loop_
_geom_bond_atom_site_label_1
_geom_bond_atom_site_label_2
_geom_bond_site_symmetry_2
_geom_bond_distance
_geom_bond_publ_flag
C1 C6 . 1.4005(13) yes
C1 C2 . 1.4050(13) yes
C1 C11 . 1.4824(14) yes
C2 O21 . 1.3551(13) yes
C2 C3 . 1.3848(15) yes
C3 C4 . 1.3921(16) yes
C4 O41 . 1.3636(13) yes
C4 C5 . 1.3826(15) yes
C5 C6 . 1.3876(14) yes
C6 O61 . 1.3538(12) yes
C11 O12 . 1.2089(13) yes
C11 O11 . 1.3207(12) yes
C21 O21 . 1.4262(15) yes
C41 O41 . 1.4234(16) yes
C61 O61 . 1.4261(14) yes

loop_
_geom_hbond_atom_site_label_D
_geom_hbond_atom_site_label_H
_geom_hbond_atom_site_label_A
_geom_hbond_site_symmetry_A
_geom_hbond_distance_DH
_geom_hbond_distance_HA
_geom_hbond_distance_DA
_geom_hbond_angle_DHA
O11 H11 O12 2_644 .82 1.88 2.6683(12) 160.1

loop_
_cod_related_entry_id
_cod_related_entry_database
_cod_related_entry_code
1 ChemSpider 61721
